data_1520817
loop_
_publ_author_name
'Belik, A.A.'
'Morozov, V.A.'
'Khasanov, S.S.'
'Lazoryak, B.I.'

_publ_section_title
;
 Crystal structures of new triple Ca9 Co M (P O4)7 (M = Li, Na, K)
 phosphates
;
_journal_name_full 'Materials Research Bulletin'
_journal_page_first 883
_journal_page_last 893
_journal_volume 34
_journal_year 1999
_chemical_formula_sum 'Ca9 Co K O28 P7'
_chemical_name_systematic 'Ca9 Co K (P O4)7'
_space_group_IT_number 161
_symmetry_space_group_name_Hall 'R 3 -2"c'
_symmetry_space_group_name_H-M 'R 3 c :H'
_cell_angle_alpha 90
_cell_angle_beta 90
_cell_angle_gamma 120
_cell_formula_units_Z 6
_cell_length_a 10.4017
_cell_length_b 10.4017
_cell_length_c 37.009
_cell_volume 3467.741
_citation_journal_id_ASTM MRBUAC
_cod_data_source_file Belik_MRBUAC_1999_538.cif
_cod_data_source_block Ca9Co1K1O28P7
_cod_original_formula_sum 'Ca9 Co1 K1 O28 P7'
_cod_database_code 1520817

loop_
_symmetry_equiv_pos_as_xyz
x,y,z
-y,x-y,z
-x+y,-x,z
-y,-x,z+1/2
x,x-y,z+1/2
-x+y,y,z+1/2
x+2/3,y+1/3,z+1/3
-y+2/3,x-y+1/3,z+1/3
-x+y+2/3,-x+1/3,z+1/3
-y+2/3,-x+1/3,z+5/6
x+2/3,x-y+1/3,z+5/6
-x+y+2/3,y+1/3,z+5/6
x+1/3,y+2/3,z+2/3
-y+1/3,x-y+2/3,z+2/3
-x+y+1/3,-x+2/3,z+2/3
-y+1/3,-x+2/3,z+7/6
x+1/3,x-y+2/3,z+7/6
-x+y+1/3,y+2/3,z+7/6

loop_
_atom_site_label
_atom_site_type_symbol
_atom_site_fract_x
_atom_site_fract_y
_atom_site_fract_z
_atom_site_occupancy
_atom_site_U_iso_or_equiv
K1 K+1 0 0 0.1838 1 0.0
O1 O-2 0 0 0.3118 1 0.0
Ca1 Ca+2 0.7271 0.8572 0.4336 1 0.0
Ca3 Ca+2 0.1182 0.2656 0.3268 1 0.0
O6 O-2 0.515 0.758 0.1331 1 0.0
O10 O-2 0.626 0.824 0.9927 1 0.0
O7 O-2 0.598 0.956 0.0456 1 0.0
O3 O-2 0.726 0.917 0.1767 1 0.0
O8 O-2 0.581 0.701 0.0534 1 0.0
O4 O-2 0.766 0.778 0.1254 1 0.0
P2 P+5 0.6825 0.8614 0.1365 1 0.0
O9 O-2 0.828 0.927 0.0424 1 0.0
Ca2 Ca+2 0.6125 0.8214 0.2339 1 0.0
O2 O-2 0.092 0.864 0.2559 1 0.0
P3 P+5 0.6577 0.8506 0.0326 1 0.0
P1 P+5 0 0 0.2697 1 0.0
Co1 Co+2 0 0 0 1 0.0
O5 O-2 0.724 0.005 0.1153 1 0.0
